data_7227487
loop_
_publ_author_name
'Jiao, Yan-Qing'
'Li, Meng-Ting'
'Qin, Chao'
'Su, Zhong-Min'

_publ_section_title
;
 A noncovalently connected metal--organic framework assembled from a
 Ni(iii)-supported polyoxometalate--imidazolate hybrid
;
_journal_issue 13
_journal_name_full CrystEngComm
_journal_page_first 1721
_journal_paper_doi 10.1039/C6CE02420C
_journal_volume 19
_journal_year 2017
_chemical_formula_moiety 'C4 H6 N2 Ni O39 Si W11, C16 H24 N8 Ni, C4 H7 N2, O'
_chemical_formula_sum 'C24 H45 N12 Ni2 O42 Si W11'
_chemical_formula_weight 3341.38
_space_group_crystal_system trigonal
_space_group_IT_number 148
_space_group_name_Hall '-R 3'
_space_group_name_H-M_alt 'R -3'
_symmetry_space_group_name_Hall '-R 3'
_symmetry_space_group_name_H-M 'R -3 :H'
_atom_sites_solution_hydrogens geom
_audit_creation_date 2017-01-16
_audit_creation_method
;
Olex2 1.2
(compiled 2017.01.04 svn.r3372 for OlexSys, GUI svn.r5292)
;
_audit_update_record
;
2017-01-16 deposited with the CCDC.
2017-01-20 downloaded from the CCDC.
;
_cell_angle_alpha 90
_cell_angle_beta 90
_cell_angle_gamma 120
_cell_formula_units_Z 18
_cell_length_a 49.6795(9)
_cell_length_b 49.6795(9)
_cell_length_c 23.7404(8)
_cell_measurement_reflns_used 9938
_cell_measurement_temperature 173(2)
_cell_measurement_theta_max 25.695
_cell_measurement_theta_min 2.420
_cell_volume 50743(2)
_computing_cell_refinement 'SAINT v8.37A (Bruker, 2015)'
_computing_data_reduction 'SAINT v8.37A (Bruker, 2015)'
_computing_molecular_graphics 'Olex2 (Dolomanov et al., 2009)'
_computing_publication_material 'Olex2 (Dolomanov et al., 2009)'
_computing_structure_refinement 'ShelXL (Sheldrick, 2015)'
_computing_structure_solution 'ShelXT (Sheldrick, 2015)'
_diffrn_ambient_temperature 173.0
_diffrn_measured_fraction_theta_full 0.998
_diffrn_measured_fraction_theta_max 0.996
_diffrn_measurement_device_type 'CCD area detector'
_diffrn_measurement_method 'phi and omega scans'
_diffrn_radiation_monochromator graphite
_diffrn_radiation_type MoK\a
_diffrn_radiation_wavelength 0.71073
_diffrn_reflns_av_R_equivalents 0.0630
_diffrn_reflns_av_unetI/netI 0.0429
_diffrn_reflns_Laue_measured_fraction_full 0.998
_diffrn_reflns_Laue_measured_fraction_max 0.996
_diffrn_reflns_limit_h_max 60
_diffrn_reflns_limit_h_min -60
_diffrn_reflns_limit_k_max 60
_diffrn_reflns_limit_k_min -60
_diffrn_reflns_limit_l_max 28
_diffrn_reflns_limit_l_min -29
_diffrn_reflns_number 126387
_diffrn_reflns_point_group_measured_fraction_full 0.998
_diffrn_reflns_point_group_measured_fraction_max 0.996
_diffrn_reflns_theta_full 25.242
_diffrn_reflns_theta_max 25.733
_diffrn_reflns_theta_min 2.235
_exptl_absorpt_coefficient_mu 11.562
_exptl_absorpt_correction_T_max 0.125
_exptl_absorpt_correction_T_min 0.095
_exptl_absorpt_correction_type multi-scan
_exptl_crystal_colour yellow
_exptl_crystal_colour_primary yellow
_exptl_crystal_density_diffrn 1.964
_exptl_crystal_description block
_exptl_crystal_F_000 26730
_exptl_crystal_size_max 0.22
_exptl_crystal_size_mid 0.18
_exptl_crystal_size_min 0.18
_refine_diff_density_max 2.033
_refine_diff_density_min -1.458
_refine_diff_density_rms 0.210
_refine_ls_extinction_method none
_refine_ls_goodness_of_fit_ref 1.116
_refine_ls_hydrogen_treatment constr
_refine_ls_matrix_type full
_refine_ls_number_parameters 810
_refine_ls_number_reflns 21441
_refine_ls_number_restraints 786
_refine_ls_restrained_S_all 1.103
_refine_ls_R_factor_all 0.0531
_refine_ls_R_factor_gt 0.0379
_refine_ls_shift/su_max 0.002
_refine_ls_shift/su_mean 0.000
_refine_ls_structure_factor_coef Fsqd
_refine_ls_weighting_details 'w=1/[\s^2^(Fo^2^)+(0.0529P)^2^+389.4638P] where P=(Fo^2^+2Fc^2^)/3'
_refine_ls_weighting_scheme calc
_refine_ls_wR_factor_gt 0.1015
_refine_ls_wR_factor_ref 0.1077
_reflns_Friedel_coverage 0.000
_reflns_number_gt 16420
_reflns_number_total 21441
_reflns_threshold_expression 'I > 2\s(I)'
_cod_data_source_file c6ce02420c2.cif
_cod_data_source_block 1028317
_cod_depositor_comments 'Adding full bibliography for 7227487.cif.'
_cod_original_cell_volume 50743(3)
_cod_database_code 7227487
_shelx_shelxl_version_number 2016/6
_shelx_space_group_comment
;
The symmetry employed for this shelxl refinement is uniquely defined
by the following loop, which should always be used as a source of
symmetry information in preference to the above space-group names.
They are only intended as comments.
;
_olex2_refinement_description
;
1. Fixed Uiso
 At 1.2 times of:
  All C(H) groups, All N(H) groups
 At 1.5 times of:
  All C(H,H,H) groups
2. Uiso/Uaniso restraints and constraints
C1 \\sim C2 \\sim C3 \\sim C4 \\sim C5 \\sim C6 \\sim C7 \\sim C8 \\sim C9
\\sim C10 \\sim C11 \\sim C12 \\sim C13 \\sim C14 \\sim C15 \\sim C16 \\sim C17
\\sim C18 \\sim C19 \\sim C20 \\sim C21 \\sim C22 \\sim C23 \\sim C24 \\sim N1
\\sim N2 \\sim N3 \\sim N4 \\sim N5 \\sim N6 \\sim N7 \\sim N8 \\sim N9 \\sim
N10 \\sim N11 \\sim N12: within 3.8A with sigma of 0.01 and sigma for terminal
atoms of 0.03
Uiso(O1WA) = Uiso(O1WB)
3. Others
 Sof(O1WB)=1-FVAR(1)
 Sof(O1WA)=FVAR(1)
4.a Me refined with riding coordinates:
 C4(H4A,H4B,H4C), C8(H8A,H8B,H8C), C12(H12A,H12B,H12C), C16(H16A,H16B,H16C),
 C20(H20A,H20B,H20C), C24(H24A,H24B,H24C)
4.b Aromatic/amide H refined with riding coordinates:
 N2(H2), C2(H2A), C3(H3), N3(H3A), N5(H5), N7(H7), N9(H9), C5(H5A), C6(H6),
 C9(H9A), C10(H10), C13(H13), C14(H14), C17(H17), C18(H18), N11(H11), N12(H12),
 C21(H21), C22(H22)
;
_platon_squeeze_void_probe_radius 1.20
_olex2_submission_special_instructions 'No special instructions were received'

loop_
_space_group_symop_operation_xyz
'x, y, z'
'-y, x-y, z'
'-x+y, -x, z'
'x+2/3, y+1/3, z+1/3'
'-y+2/3, x-y+1/3, z+1/3'
'-x+y+2/3, -x+1/3, z+1/3'
'x+1/3, y+2/3, z+2/3'
'-y+1/3, x-y+2/3, z+2/3'
'-x+y+1/3, -x+2/3, z+2/3'
'-x, -y, -z'
'y, -x+y, -z'
'x-y, x, -z'
'-x+2/3, -y+1/3, -z+1/3'
'y+2/3, -x+y+1/3, -z+1/3'
'x-y+2/3, x+1/3, -z+1/3'
'-x+1/3, -y+2/3, -z+2/3'
'y+1/3, -x+y+2/3, -z+2/3'
'x-y+1/3, x+2/3, -z+2/3'

loop_
_atom_site_label
_atom_site_type_symbol
_atom_site_fract_x
_atom_site_fract_y
_atom_site_fract_z
_atom_site_U_iso_or_equiv
_atom_site_adp_type
_atom_site_occupancy
_atom_site_site_symmetry_order
_atom_site_calc_flag
_atom_site_refinement_flags_posn
_atom_site_refinement_flags_adp
_atom_site_refinement_flags_occupancy
_atom_site_disorder_assembly
_atom_site_disorder_group
W1 W 0.49140(2) 0.51858(2) 0.69728(2) 0.03712(10) Uani 1 1 d . . . . .
W2 W 0.41046(2) 0.45816(2) 0.70322(2) 0.03019(9) Uani 1 1 d . . . . .
W3 W 0.39014(2) 0.38911(2) 0.76095(2) 0.02441(8) Uani 1 1 d . . . . .
W4 W 0.41546(2) 0.45109(2) 0.84518(2) 0.02707(9) Uani 1 1 d . . . . .
W5 W 0.49815(2) 0.51286(2) 0.83878(2) 0.03454(10) Uani 1 1 d . . . . .
W6 W 0.47679(2) 0.43605(2) 0.89997(2) 0.03146(10) Uani 1 1 d . . . . .
W7 W 0.45009(2) 0.37338(2) 0.81568(2) 0.02999(9) Uani 1 1 d . . . . .
W8 W 0.52543(2) 0.42926(2) 0.80983(2) 0.03825(10) Uani 1 1 d . . . . .
W9 W 0.54704(2) 0.50552(2) 0.74970(2) 0.03912(11) Uani 1 1 d . . . . .
W10 W 0.51758(2) 0.43728(2) 0.65399(2) 0.03773(11) Uani 1 1 d . . . . .
W11 W 0.44343(2) 0.38126(2) 0.66005(2) 0.02994(9) Uani 1 1 d . . . . .
Ni1 Ni 0.46328(3) 0.44936(3) 0.61284(4) 0.0278(3) Uani 1 1 d . . . . .
Si1 Si 0.46938(5) 0.44514(5) 0.75350(8) 0.0183(4) Uani 1 1 d . . . . .
O1 O 0.48659(14) 0.49334(15) 0.6409(2) 0.0365(15) Uani 1 1 d . . . . .
O2 O 0.44833(15) 0.49707(14) 0.7142(2) 0.0347(15) Uani 1 1 d . . . . .
O3 O 0.49604(18) 0.55156(15) 0.6644(3) 0.0498(19) Uani 1 1 d . . . . .
O4 O 0.53539(15) 0.53055(15) 0.7066(2) 0.0417(17) Uani 1 1 d . . . . .
O5 O 0.53864(14) 0.47839(16) 0.6897(2) 0.0397(17) Uani 1 1 d . . . . .
O6 O 0.58682(16) 0.52851(18) 0.7448(3) 0.056(2) Uani 1 1 d . . . . .
O7 O 0.49615(16) 0.53557(15) 0.7774(2) 0.0403(16) Uani 1 1 d . . . . .
O8 O 0.53963(14) 0.52377(14) 0.8163(2) 0.0394(17) Uani 1 1 d . . . . .
O9 O 0.50650(16) 0.53943(15) 0.8914(2) 0.0441(18) Uani 1 1 d . . . . .
O10 O 0.45421(14) 0.48960(13) 0.8423(2) 0.0306(14) Uani 1 1 d . . . . .
O11 O 0.49771(14) 0.47912(15) 0.8794(2) 0.0387(16) Uani 1 1 d . . . . .
O12 O 0.54299(14) 0.47346(16) 0.7989(2) 0.0429(17) Uani 1 1 d . . . . .
O13 O 0.49340(13) 0.48259(13) 0.7583(2) 0.0293(14) Uani 1 1 d . . . . .
O14 O 0.42590(15) 0.34360(15) 0.6356(3) 0.0388(16) Uani 1 1 d . . . . .
O15 O 0.35449(13) 0.35572(13) 0.7625(2) 0.0282(13) Uani 1 1 d . . . . .
O16 O 0.43464(15) 0.33504(15) 0.8358(3) 0.0391(16) Uani 1 1 d . . . . .
O17 O 0.47864(15) 0.43817(15) 0.9722(2) 0.0382(16) Uani 1 1 d . . . . .
O18 O 0.39718(14) 0.45754(14) 0.9009(2) 0.0332(14) Uani 1 1 d . . . . .
O19 O 0.45580(14) 0.39256(14) 0.8901(2) 0.0314(14) Uani 1 1 d . . . . .
O20 O 0.41403(13) 0.37715(13) 0.8087(2) 0.0276(13) Uani 1 1 d . . . . .
O21 O 0.45171(14) 0.37174(14) 0.7389(2) 0.0322(14) Uani 1 1 d . . . . .
O22 O 0.40973(14) 0.38193(14) 0.6996(2) 0.0289(13) Uani 1 1 d . . . . .
O23 O 0.44027(14) 0.40223(14) 0.6023(2) 0.0318(14) Uani 1 1 d . . . . .
O24 O 0.48660(14) 0.39399(15) 0.6459(2) 0.0339(15) Uani 1 1 d . . . . .
O25 O 0.37941(13) 0.41467(13) 0.7188(2) 0.0272(13) Uani 1 1 d . . . . .
O26 O 0.38622(13) 0.40920(13) 0.8286(2) 0.0260(13) Uani 1 1 d . . . . .
O27 O 0.49426(15) 0.38653(16) 0.8214(3) 0.0381(16) Uani 1 1 d . . . . .
O28 O 0.43949(13) 0.43624(13) 0.8834(2) 0.0272(13) Uani 1 1 d . . . . .
O29 O 0.40094(14) 0.46430(14) 0.7848(2) 0.0299(14) Uani 1 1 d . . . . .
O30 O 0.38634(16) 0.47002(16) 0.6731(3) 0.0429(17) Uani 1 1 d . . . . .
O31 O 0.42560(14) 0.44762(14) 0.6461(2) 0.0314(14) Uani 1 1 d . . . . .
O32 O 0.43420(12) 0.43870(12) 0.7626(2) 0.0213(12) Uani 1 1 d . . . . .
O33 O 0.47265(12) 0.43248(13) 0.6924(2) 0.0234(12) Uani 1 1 d . . . . .
O34 O 0.47766(12) 0.42751(13) 0.8027(2) 0.0254(13) Uani 1 1 d . . . . .
O35 O 0.54943(16) 0.43692(18) 0.6249(3) 0.054(2) Uani 1 1 d . . . . .
O36 O 0.52224(14) 0.42423(16) 0.7332(2) 0.0375(16) Uani 1 1 d . . . . .
O37 O 0.55806(18) 0.42679(19) 0.8247(3) 0.059(2) Uani 1 1 d . . . . .
O38 O 0.51538(15) 0.43732(16) 0.8861(2) 0.0386(16) Uani 1 1 d . . . . .
O39 O 0.50383(14) 0.44962(15) 0.5962(2) 0.0382(16) Uani 1 1 d . . . . .
N1 N 0.4562(2) 0.4621(2) 0.5366(3) 0.055(2) Uani 1 1 d . U . . .
N2 N 0.4664(2) 0.4835(2) 0.4550(3) 0.061(2) Uani 1 1 d . U . . .
H2 H 0.473565 0.487852 0.420285 0.073 Uiso 1 1 calc R . . . .
C1 C 0.4672(3) 0.4619(3) 0.4878(5) 0.065(3) Uani 1 1 d . U . . .
C2 C 0.4469(3) 0.4852(3) 0.5322(4) 0.063(3) Uani 1 1 d . U . . .
H2A H 0.437488 0.490466 0.561743 0.076 Uiso 1 1 calc R . . . .
C3 C 0.4530(3) 0.4977(3) 0.4828(5) 0.069(3) Uani 1 1 d . U . . .
H3 H 0.448990 0.513310 0.469073 0.083 Uiso 1 1 calc R . . . .
C4 C 0.4771(3) 0.4405(3) 0.4678(5) 0.070(4) Uani 1 1 d . U . . .
H4A H 0.484509 0.445745 0.428913 0.105 Uiso 1 1 calc R . . . .
H4B H 0.494001 0.442308 0.491801 0.105 Uiso 1 1 calc R . . . .
H4C H 0.459590 0.419211 0.469374 0.105 Uiso 1 1 calc R . . . .
Ni2 Ni 0.33450(2) 0.36312(3) 0.41616(4) 0.0238(2) Uani 1 1 d . . . . .
N3 N 0.3844(2) 0.3985(2) 0.5587(3) 0.0464(18) Uani 1 1 d . U . . .
H3A H 0.399309 0.401974 0.582655 0.056 Uiso 1 1 calc R . . . .
N4 N 0.35391(18) 0.38118(19) 0.4855(3) 0.0342(14) Uani 1 1 d . U . . .
N5 N 0.41622(19) 0.4132(2) 0.3356(3) 0.0439(19) Uani 1 1 d . U . . .
H5 H 0.433366 0.430380 0.326601 0.053 Uiso 1 1 calc R . . . .
N6 N 0.37305(17) 0.38198(18) 0.3763(3) 0.0331(14) Uani 1 1 d . U . . .
N7 N 0.29483(17) 0.34504(18) 0.2630(3) 0.0333(16) Uani 1 1 d . U . . .
H7 H 0.291239 0.350823 0.230127 0.040 Uiso 1 1 calc R . . . .
N8 N 0.31346(16) 0.34809(17) 0.3463(3) 0.0279(13) Uani 1 1 d . U . . .
N9 N 0.24976(19) 0.3291(2) 0.4845(3) 0.0454(18) Uani 1 1 d . U . . .
H9 H 0.231357 0.327539 0.487235 0.054 Uiso 1 1 calc R . . . .
N10 N 0.29582(17) 0.34349(19) 0.4552(3) 0.0334(14) Uani 1 1 d . U . . .
C5 C 0.3455(2) 0.3997(2) 0.5170(4) 0.0437(19) Uani 1 1 d . U . . .
H5A H 0.329593 0.404259 0.508521 0.052 Uiso 1 1 calc R . . . .
C6 C 0.3652(3) 0.4098(3) 0.5630(4) 0.050(2) Uani 1 1 d . U . . .
H6 H 0.365073 0.422673 0.592538 0.060 Uiso 1 1 calc R . . . .
C7 C 0.3774(2) 0.3810(2) 0.5122(4) 0.0356(17) Uani 1 1 d . U . . .
C8 C 0.3943(2) 0.3656(2) 0.4946(4) 0.041(2) Uani 1 1 d . U . . .
H8A H 0.410389 0.369397 0.522456 0.062 Uiso 1 1 calc R . . . .
H8B H 0.379888 0.343168 0.491457 0.062 Uiso 1 1 calc R . . . .
H8C H 0.404063 0.373765 0.457925 0.062 Uiso 1 1 calc R . . . .
C9 C 0.3817(2) 0.3644(2) 0.3404(4) 0.0374(18) Uani 1 1 d . U . . .
H9A H 0.370675 0.342419 0.335897 0.045 Uiso 1 1 calc R . . . .
C10 C 0.4076(2) 0.3842(3) 0.3147(4) 0.048(2) Uani 1 1 d . U . . .
H10 H 0.418309 0.379351 0.286978 0.058 Uiso 1 1 calc R . . . .
C11 C 0.3946(2) 0.4112(2) 0.3717(4) 0.0414(19) Uani 1 1 d . U . . .
C12 C 0.3958(3) 0.4367(3) 0.3989(5) 0.061(3) Uani 1 1 d . U . . .
H12A H 0.414669 0.455699 0.387369 0.091 Uiso 1 1 calc R . . . .
H12B H 0.377499 0.438148 0.388738 0.091 Uiso 1 1 calc R . . . .
H12C H 0.396184 0.434024 0.439761 0.091 Uiso 1 1 calc R . . . .
C13 C 0.2941(2) 0.3167(2) 0.3344(4) 0.0330(16) Uani 1 1 d . U . . .
H13 H 0.289842 0.299754 0.358507 0.040 Uiso 1 1 calc R . . . .
C14 C 0.2822(2) 0.3147(2) 0.2810(3) 0.0326(18) Uani 1 1 d . U . . .
H14 H 0.268275 0.296349 0.260988 0.039 Uiso 1 1 calc R . . . .
C15 C 0.3134(2) 0.3643(2) 0.3031(3) 0.0290(16) Uani 1 1 d . U . . .
C16 C 0.3295(3) 0.3980(2) 0.2977(4) 0.046(2) Uani 1 1 d . U . . .
H16A H 0.325253 0.403635 0.260625 0.068 Uiso 1 1 calc R . . . .
H16B H 0.322299 0.406715 0.327143 0.068 Uiso 1 1 calc R . . . .
H16C H 0.351961 0.406311 0.301880 0.068 Uiso 1 1 calc R . . . .
C17 C 0.2885(2) 0.3223(2) 0.4973(4) 0.0395(17) Uani 1 1 d . U . . .
H17 H 0.301778 0.315245 0.511213 0.047 Uiso 1 1 calc R . . . .
C18 C 0.2598(2) 0.3130(3) 0.5160(5) 0.050(2) Uani 1 1 d . U . . .
H18 H 0.248876 0.298363 0.544945 0.059 Uiso 1 1 calc R . . . .
C19 C 0.2718(2) 0.3474(2) 0.4492(4) 0.0376(17) Uani 1 1 d . U . . .
C20 C 0.2679(3) 0.3668(3) 0.4069(6) 0.073(3) Uani 1 1 d . U . . .
H20A H 0.247687 0.365421 0.412116 0.110 Uiso 1 1 calc R . . . .
H20B H 0.284501 0.388409 0.411089 0.110 Uiso 1 1 calc R . . . .
H20C H 0.268879 0.359347 0.369077 0.110 Uiso 1 1 calc R . . . .
N11 N 0.5704(2) 0.5101(2) 0.9121(3) 0.049(2) Uani 1 1 d . U . . .
H11 H 0.553840 0.497796 0.891966 0.059 Uiso 1 1 calc R . . . .
N12 N 0.59882(19) 0.5354(2) 0.9801(3) 0.0469(19) Uani 1 1 d . U . . .
H12 H 0.604963 0.542966 1.014242 0.056 Uiso 1 1 calc R . . . .
C21 C 0.6000(3) 0.5242(3) 0.8921(4) 0.055(2) Uani 1 1 d . U . . .
H21 H 0.606451 0.522550 0.855178 0.066 Uiso 1 1 calc R . . . .
C22 C 0.6184(3) 0.5410(3) 0.9354(4) 0.051(2) Uani 1 1 d . U . . .
H22 H 0.640403 0.553974 0.934959 0.061 Uiso 1 1 calc R . . . .
C23 C 0.5695(2) 0.5173(3) 0.9652(4) 0.045(2) Uani 1 1 d . U . . .
C24 C 0.5425(2) 0.5074(3) 1.0012(4) 0.056(3) Uani 1 1 d . U . . .
H24A H 0.549309 0.516623 1.038717 0.084 Uiso 1 1 calc R . . . .
H24B H 0.528826 0.514301 0.984944 0.084 Uiso 1 1 calc R . . . .
H24C H 0.531219 0.484718 1.004353 0.084 Uiso 1 1 calc R . . . .
O1WA O 0.6347(5) 0.3752(5) 0.8008(9) 0.112(6) Uiso 0.576(14) 1 d . . P A 1
O1WB O 0.6314(7) 0.3801(7) 0.8706(12) 0.112(6) Uiso 0.424(14) 1 d . . P A 2

loop_
_atom_site_aniso_label
_atom_site_aniso_U_11
_atom_site_aniso_U_22
_atom_site_aniso_U_33
_atom_site_aniso_U_23
_atom_site_aniso_U_13
_atom_site_aniso_U_12
W1 0.0451(2) 0.0306(2) 0.01701(17) 0.00319(15) 0.00433(16) 0.00494(18)
W2 0.0375(2) 0.0347(2) 0.01316(16) 0.00208(14) 0.00115(14) 0.01408(17)
W3 0.02591(18) 0.02695(19) 0.01136(15) -0.00205(13) 0.00046(13) 0.00646(15)
W4 0.0324(2) 0.02764(19) 0.01131(15) -0.00215(13) 0.00284(13) 0.00760(16)
W5 0.0372(2) 0.0293(2) 0.01569(17) -0.00347(14) 0.00103(15) 0.00060(17)
W6 0.0328(2) 0.0366(2) 0.01176(16) -0.00054(14) -0.00260(14) 0.00740(17)
W7 0.0340(2) 0.0331(2) 0.01841(17) 0.00014(14) -0.00088(14) 0.01346(17)
W8 0.0301(2) 0.0522(3) 0.02525(19) -0.00111(17) -0.00333(15) 0.01520(19)
W9 0.0308(2) 0.0412(2) 0.01971(18) -0.00271(16) 0.00256(15) -0.00116(18)
W10 0.0308(2) 0.0507(3) 0.02110(18) -0.00545(16) 0.00491(15) 0.01244(19)
W11 0.0312(2) 0.0358(2) 0.01520(16) -0.00596(14) 0.00124(14) 0.01108(17)
Ni1 0.0272(6) 0.0325(6) 0.0085(5) -0.0018(4) 0.0036(4) 0.0036(5)
Si1 0.0146(10) 0.0198(11) 0.0084(9) 0.0006(8) 0.0009(8) -0.0004(9)
O1 0.035(4) 0.038(4) 0.019(3) 0.005(3) -0.002(3) 0.006(3)
O2 0.047(4) 0.032(3) 0.018(3) 0.003(3) 0.004(3) 0.013(3)
O3 0.067(5) 0.031(4) 0.031(4) 0.007(3) 0.008(3) 0.009(4)
O4 0.034(4) 0.037(4) 0.023(3) 0.003(3) 0.000(3) -0.006(3)
O5 0.027(3) 0.049(4) 0.020(3) -0.004(3) 0.002(3) 0.001(3)
O6 0.040(4) 0.056(5) 0.032(4) -0.001(3) 0.007(3) -0.005(4)
O7 0.049(4) 0.036(4) 0.023(3) -0.004(3) 0.003(3) 0.012(3)
O8 0.035(4) 0.037(4) 0.018(3) -0.007(3) -0.006(3) -0.003(3)
O9 0.049(4) 0.033(4) 0.017(3) -0.004(3) 0.003(3) -0.004(3)
O10 0.038(4) 0.023(3) 0.014(3) 0.000(2) 0.003(2) 0.003(3)
O11 0.032(4) 0.048(4) 0.015(3) -0.001(3) 0.002(3) 0.004(3)
O12 0.030(4) 0.054(4) 0.020(3) -0.002(3) -0.002(3) 0.002(3)
O13 0.029(3) 0.025(3) 0.010(3) 0.000(2) 0.007(2) -0.004(3)
O14 0.041(4) 0.041(4) 0.026(3) -0.018(3) 0.000(3) 0.015(3)
O15 0.029(3) 0.032(3) 0.013(3) -0.002(2) 0.003(2) 0.007(3)
O16 0.046(4) 0.041(4) 0.027(3) -0.002(3) -0.001(3) 0.019(3)
O17 0.040(4) 0.041(4) 0.014(3) 0.000(3) -0.002(3) 0.005(3)
O18 0.034(3) 0.035(4) 0.021(3) 0.002(3) 0.003(3) 0.010(3)
O19 0.035(3) 0.033(3) 0.019(3) 0.001(3) -0.005(3) 0.011(3)
O20 0.034(3) 0.033(3) 0.011(3) -0.004(2) -0.001(2) 0.013(3)
O21 0.033(3) 0.039(4) 0.019(3) -0.003(3) -0.002(3) 0.014(3)
O22 0.033(3) 0.035(3) 0.014(3) -0.005(2) -0.003(2) 0.014(3)
O23 0.030(3) 0.042(4) 0.011(3) -0.010(2) -0.004(2) 0.010(3)
O24 0.032(3) 0.047(4) 0.024(3) -0.009(3) 0.000(3) 0.021(3)
O25 0.033(3) 0.030(3) 0.011(3) 0.001(2) 0.000(2) 0.009(3)
O26 0.033(3) 0.032(3) 0.011(3) -0.001(2) -0.001(2) 0.014(3)
O27 0.040(4) 0.054(4) 0.028(3) 0.000(3) -0.006(3) 0.030(3)
O28 0.032(3) 0.024(3) 0.013(3) -0.001(2) 0.000(2) 0.004(3)
O29 0.037(4) 0.032(3) 0.019(3) -0.005(2) 0.000(3) 0.016(3)
O30 0.053(4) 0.049(4) 0.026(3) 0.011(3) 0.002(3) 0.025(4)
O31 0.035(3) 0.032(3) 0.019(3) 0.006(3) 0.004(3) 0.010(3)
O32 0.025(3) 0.027(3) 0.007(2) 0.000(2) 0.000(2) 0.009(3)
O33 0.014(3) 0.030(3) 0.014(3) -0.001(2) 0.003(2) 0.001(2)
O34 0.024(3) 0.037(3) 0.009(3) 0.000(2) 0.002(2) 0.011(3)
O35 0.036(4) 0.067(5) 0.045(4) -0.011(4) 0.006(3) 0.017(4)
O36 0.030(3) 0.054(4) 0.021(3) -0.006(3) 0.001(3) 0.015(3)
O37 0.047(5) 0.076(6) 0.046(4) -0.006(4) -0.009(4) 0.026(4)
O38 0.037(4) 0.054(4) 0.015(3) 0.003(3) -0.007(3) 0.016(3)
O39 0.036(4) 0.049(4) 0.013(3) -0.004(3) 0.006(3) 0.009(3)
N1 0.057(4) 0.066(4) 0.018(3) 0.003(3) 0.005(3) 0.013(3)
N2 0.057(4) 0.077(5) 0.019(3) 0.016(3) 0.006(3) 0.011(4)
C1 0.061(5) 0.079(5) 0.027(4) -0.002(4) 0.003(4) 0.015(4)
C2 0.061(5) 0.077(5) 0.027(4) 0.013(4) -0.001(4) 0.016(4)
C3 0.065(5) 0.078(5) 0.033(4) 0.002(4) -0.002(4) 0.011(4)
C4 0.061(7) 0.093(8) 0.040(6) -0.006(6) 0.004(5) 0.027(6)
Ni2 0.0239(6) 0.0320(6) 0.0140(5) -0.0005(4) -0.0029(4) 0.0127(5)
N3 0.043(3) 0.058(4) 0.026(3) -0.009(3) -0.009(3) 0.017(3)
N4 0.033(3) 0.047(3) 0.022(2) -0.003(2) -0.006(2) 0.020(2)
N5 0.035(3) 0.048(4) 0.030(3) 0.008(3) 0.003(3) 0.007(3)
N6 0.032(3) 0.042(3) 0.022(3) 0.005(2) -0.004(2) 0.016(2)
N7 0.039(3) 0.043(3) 0.014(3) 0.001(3) 0.000(3) 0.017(3)
N8 0.030(3) 0.041(3) 0.017(2) 0.002(2) -0.002(2) 0.021(2)
N9 0.037(3) 0.063(4) 0.037(3) 0.009(3) 0.006(3) 0.026(3)
N10 0.034(3) 0.051(3) 0.020(2) 0.003(2) -0.002(2) 0.025(2)
C5 0.043(3) 0.056(3) 0.027(3) -0.004(3) -0.003(3) 0.021(3)
C6 0.048(4) 0.056(4) 0.027(4) -0.015(3) -0.008(3) 0.012(4)
C7 0.036(3) 0.048(3) 0.022(3) -0.002(3) -0.009(3) 0.020(3)
C8 0.036(5) 0.046(5) 0.038(5) -0.007(4) -0.021(4) 0.018(4)
C9 0.035(3) 0.044(3) 0.026(3) 0.003(3) 0.001(3) 0.014(3)
C10 0.040(4) 0.054(4) 0.035(4) 0.003(4) 0.009(3) 0.012(4)
C11 0.041(3) 0.043(3) 0.027(3) 0.003(3) -0.002(3) 0.011(3)
C12 0.061(6) 0.056(6) 0.048(5) -0.003(5) -0.006(5) 0.017(5)
C13 0.032(3) 0.046(3) 0.022(3) 0.003(3) -0.004(3) 0.019(3)
C14 0.034(4) 0.041(4) 0.018(3) -0.003(3) -0.005(3) 0.016(3)
C15 0.034(3) 0.040(3) 0.016(3) 0.005(3) -0.002(3) 0.020(3)
C16 0.053(5) 0.049(5) 0.033(5) 0.004(4) -0.007(4) 0.025(4)
C17 0.037(3) 0.059(4) 0.033(3) 0.015(3) 0.010(3) 0.032(3)
C18 0.041(4) 0.066(4) 0.045(4) 0.016(4) 0.014(3) 0.029(3)
C19 0.034(3) 0.054(3) 0.032(3) 0.005(3) 0.004(3) 0.027(3)
C20 0.058(6) 0.103(7) 0.077(7) 0.043(6) 0.025(5) 0.054(5)
N11 0.047(4) 0.066(4) 0.022(3) -0.006(3) -0.004(3) 0.018(3)
N12 0.042(4) 0.063(4) 0.022(3) -0.015(3) -0.001(3) 0.016(3)
C21 0.046(4) 0.076(5) 0.021(4) -0.010(4) 0.002(3) 0.014(4)
C22 0.046(4) 0.071(5) 0.021(3) -0.008(4) 0.001(3) 0.018(4)
C23 0.041(4) 0.063(5) 0.017(3) -0.012(3) -0.006(3) 0.015(4)
C24 0.045(6) 0.069(7) 0.034(5) -0.020(5) 0.003(5) 0.013(5)

loop_
_atom_type_symbol
_atom_type_description
_atom_type_scat_dispersion_real
_atom_type_scat_dispersion_imag
_atom_type_scat_source
C C 0.0033 0.0016 'International Tables Vol C Tables 4.2.6.8 and 6.1.1.4'
H H 0.0000 0.0000 'International Tables Vol C Tables 4.2.6.8 and 6.1.1.4'
N N 0.0061 0.0033 'International Tables Vol C Tables 4.2.6.8 and 6.1.1.4'
Ni Ni 0.3393 1.1124 'International Tables Vol C Tables 4.2.6.8 and 6.1.1.4'
O O 0.0106 0.0060 'International Tables Vol C Tables 4.2.6.8 and 6.1.1.4'
Si Si 0.0817 0.0704 'International Tables Vol C Tables 4.2.6.8 and 6.1.1.4'
W W -0.8490 6.8722 'International Tables Vol C Tables 4.2.6.8 and 6.1.1.4'

loop_
_geom_angle_atom_site_label_1
_geom_angle_atom_site_label_2
_geom_angle_atom_site_label_3
_geom_angle
O1 W1 O2 92.7(3)
O1 W1 O4 92.0(3)
O1 W1 O7 160.7(3)
O1 W1 O13 88.2(2)
O2 W1 O4 156.3(3)
O2 W1 O7 84.3(3)
O2 W1 O13 84.6(2)
O3 W1 O1 103.8(3)
O3 W1 O2 102.1(3)
O3 W1 O4 99.4(3)
O3 W1 O7 95.5(3)
O3 W1 O13 165.9(3)
O4 W1 O7 83.7(3)
O4 W1 O13 72.3(2)
O7 W1 O13 72.6(2)
O2 W2 O25 156.2(2)
O2 W2 O29 84.5(2)
O2 W2 O32 83.8(2)
O25 W2 O29 82.7(2)
O25 W2 O32 73.3(2)
O29 W2 O32 72.2(2)
O30 W2 O2 102.1(3)
O30 W2 O25 98.9(3)
O30 W2 O29 95.1(3)
O30 W2 O31 104.8(3)
O30 W2 O32 165.6(2)
O31 W2 O2 93.2(3)
O31 W2 O25 92.0(2)
O31 W2 O29 160.0(3)
O31 W2 O32 87.8(2)
O15 W3 O20 100.7(3)
O15 W3 O22 102.4(3)
O15 W3 O25 99.1(3)
O15 W3 O26 99.1(2)
O15 W3 O32 170.7(2)
O20 W3 O26 84.7(2)
O20 W3 O32 85.4(2)
O22 W3 O20 86.6(2)
O22 W3 O25 93.7(2)
O22 W3 O26 158.0(2)
O22 W3 O32 85.0(2)
O25 W3 O20 159.6(2)
O25 W3 O26 87.6(2)
O25 W3 O32 74.4(2)
O26 W3 O32 74.2(2)
O10 W4 O32 84.3(2)
O18 W4 O10 101.6(3)
O18 W4 O26 100.3(3)
O18 W4 O28 101.3(3)
O18 W4 O29 101.0(3)
O18 W4 O32 172.5(2)
O26 W4 O10 157.7(2)
O26 W4 O28 87.6(2)
O26 W4 O32 74.2(2)
O28 W4 O10 83.9(2)
O28 W4 O32 83.7(2)
O29 W4 O10 89.6(3)
O29 W4 O26 90.4(2)
O29 W4 O28 157.5(2)
O29 W4 O32 74.2(2)
O7 W5 O8 89.2(3)
O7 W5 O10 90.6(3)
O7 W5 O11 158.7(3)
O7 W5 O13 74.7(2)
O8 W5 O13 73.0(2)
O9 W5 O7 99.7(3)
O9 W5 O8 99.9(3)
O9 W5 O10 101.5(3)
O9 W5 O11 101.5(3)
O9 W5 O13 170.9(2)
O10 W5 O8 158.3(2)
O10 W5 O11 86.5(3)
O10 W5 O13 86.0(2)
O11 W5 O8 85.9(3)
O11 W5 O13 84.1(2)
O11 W6 O34 84.4(2)
O17 W6 O11 101.8(3)
O17 W6 O19 100.1(3)
O17 W6 O28 103.2(3)
O17 W6 O34 170.4(3)
O17 W6 O38 98.5(3)
O19 W6 O11 158.1(2)
O19 W6 O28 89.9(2)
O19 W6 O34 73.8(2)
O19 W6 O38 89.3(3)
O28 W6 O11 85.8(3)
O28 W6 O34 84.5(2)
O28 W6 O38 158.0(2)
O38 W6 O11 86.8(3)
O38 W6 O34 74.2(2)
O16 W7 O19 99.4(3)
O16 W7 O20 102.2(3)
O16 W7 O21 103.4(3)
O16 W7 O27 98.9(3)
O16 W7 O34 169.1(2)
O19 W7 O34 72.7(2)
O20 W7 O19 86.8(2)
O20 W7 O27 158.3(3)
O20 W7 O34 85.1(2)
O21 W7 O19 157.2(3)
O21 W7 O20 89.0(2)
O21 W7 O27 91.0(3)
O21 W7 O34 84.7(2)
O27 W7 O19 84.8(3)
O27 W7 O34 73.3(2)
O12 W8 O34 84.6(2)
O12 W8 O38 84.8(3)
O27 W8 O12 158.6(3)
O27 W8 O34 74.1(2)
O27 W8 O38 87.0(3)
O36 W8 O12 88.9(3)
O36 W8 O27 91.4(3)
O36 W8 O34 84.6(2)
O36 W8 O38 157.8(3)
O37 W8 O12 101.7(3)
O37 W8 O27 99.2(3)
O37 W8 O34 170.6(3)
O37 W8 O36 102.4(3)
O37 W8 O38 99.7(3)
O38 W8 O34 73.6(2)
O4 W9 O8 86.7(3)
O4 W9 O13 73.7(2)
O5 W9 O4 91.7(3)
O5 W9 O8 159.0(3)
O5 W9 O12 88.4(3)
O5 W9 O13 85.7(2)
O6 W9 O4 98.8(3)
O6 W9 O5 101.3(3)
O6 W9 O8 99.6(3)
O6 W9 O12 101.7(3)
O6 W9 O13 170.0(3)
O8 W9 O13 73.7(2)
O12 W9 O4 159.1(3)
O12 W9 O8 85.8(3)
O12 W9 O13 85.5(2)
O5 W10 O33 85.5(2)
O5 W10 O36 81.1(3)
O24 W10 O5 156.4(2)
O24 W10 O33 74.5(2)
O24 W10 O36 83.8(3)
O35 W10 O5 99.7(3)
O35 W10 O24 99.9(3)
O35 W10 O33 174.4(3)
O35 W10 O36 96.6(3)
O35 W10 O39 101.9(3)
O36 W10 O33 82.0(2)
O39 W10 O5 94.1(3)
O39 W10 O24 94.5(3)
O39 W10 O33 79.7(2)
O39 W10 O36 161.4(3)
O14 W11 O21 96.3(3)
O14 W11 O22 102.1(3)
O14 W11 O23 103.4(3)
O14 W11 O24 99.9(3)
O14 W11 O33 173.4(3)
O21 W11 O33 82.1(2)
O22 W11 O21 80.4(2)
O22 W11 O24 154.8(2)
O22 W11 O33 83.9(2)
O23 W11 O21 160.0(3)
O23 W11 O22 91.9(3)
O23 W11 O24 94.7(3)
O23 W11 O33 78.7(2)
O24 W11 O21 85.2(2)
O24 W11 O33 73.6(2)
O1 Ni1 O23 167.3(2)
O1 Ni1 O33 90.7(2)
O1 Ni1 O39 91.5(3)
O23 Ni1 O33 76.9(2)
O23 Ni1 O39 88.2(3)
O31 Ni1 O1 86.2(3)
O31 Ni1 O23 91.4(2)
O31 Ni1 O33 91.0(2)
O31 Ni1 O39 167.7(2)
O31 Ni1 N1 93.6(3)
O39 Ni1 O33 76.9(2)
N1 Ni1 O1 93.1(3)
N1 Ni1 O23 99.5(3)
N1 Ni1 O33 174.2(3)
N1 Ni1 O39 98.7(3)
O32 Si1 O13 108.4(3)
O32 Si1 O34 109.5(3)
O33 Si1 O13 110.2(3)
O33 Si1 O32 110.4(3)
O33 Si1 O34 109.4(3)
O34 Si1 O13 108.9(3)
W1 O1 Ni1 145.5(3)
W1 O2 W2 142.9(4)
W9 O4 W1 121.0(3)
W9 O5 W10 153.6(4)
W5 O7 W1 120.3(3)
W5 O8 W9 121.3(3)
W5 O10 W4 152.3(4)
W6 O11 W5 149.8(4)
W9 O12 W8 146.3(3)
W1 O13 W5 92.5(2)
W9 O13 W1 92.74(18)
W9 O13 W5 91.92(19)
Si1 O13 W1 122.7(3)
Si1 O13 W5 124.2(3)
Si1 O13 W9 123.8(3)
W6 O19 W7 122.1(3)
W7 O20 W3 146.5(3)
W7 O21 W11 153.3(4)
W3 O22 W11 155.9(3)
W11 O23 Ni1 114.5(3)
W10 O24 W11 118.9(3)
W3 O25 W2 120.6(3)
W4 O26 W3 121.1(3)
W8 O27 W7 120.6(3)
W6 O28 W4 153.8(3)
W4 O29 W2 121.0(3)
W2 O31 Ni1 145.8(3)
W2 O32 W3 91.49(18)
W2 O32 W4 92.65(19)
W3 O32 W4 90.28(17)
Si1 O32 W2 123.7(3)
Si1 O32 W3 123.6(3)
Si1 O32 W4 125.4(3)
W10 O33 W11 91.4(2)
Ni1 O33 W10 90.00(18)
Ni1 O33 W11 89.92(18)
Si1 O33 W10 126.3(3)
Si1 O33 W11 125.9(3)
Si1 O33 Ni1 122.5(3)
W7 O34 W6 91.43(18)
W8 O34 W6 91.85(18)
W8 O34 W7 91.9(2)
Si1 O34 W6 125.0(3)
Si1 O34 W7 123.3(3)
Si1 O34 W8 123.8(3)
W8 O36 W10 152.6(4)
W6 O38 W8 120.2(3)
W10 O39 Ni1 113.3(3)
C1 N1 Ni1 132.2(10)
C1 N1 C2 104.3(10)
C2 N1 Ni1 119.5(7)
C1 N2 H2 124.8
C1 N2 C3 110.4(10)
C3 N2 H2 124.8
N1 C1 N2 109.8(13)
N1 C1 C4 126.8(13)
N2 C1 C4 123.3(11)
N1 C2 H2A 124.5
C3 C2 N1 111.0(13)
C3 C2 H2A 124.5
N2 C3 H3 127.8
C2 C3 N2 104.5(14)
C2 C3 H3 127.8
C1 C4 H4A 109.5
C1 C4 H4B 109.5
C1 C4 H4C 109.5
H4A C4 H4B 109.5
H4A C4 H4C 109.5
H4B C4 H4C 109.5
N4 Ni2 N6 92.9(3)
N4 Ni2 N8 173.9(3)
N4 Ni2 N10 87.9(3)
N8 Ni2 N6 88.8(3)
N8 Ni2 N10 90.5(3)
N10 Ni2 N6 178.8(4)
C6 N3 H3A 125.4
C6 N3 C7 109.3(8)
C7 N3 H3A 125.4
C5 N4 Ni2 121.9(6)
C7 N4 Ni2 130.7(7)
C7 N4 C5 107.3(8)
C10 N5 H5 125.1
C11 N5 H5 125.1
C11 N5 C10 109.7(8)
C9 N6 Ni2 121.9(6)
C11 N6 Ni2 130.4(7)
C11 N6 C9 107.5(8)
C14 N7 H7 125.1
C15 N7 H7 125.1
C15 N7 C14 109.7(7)
C13 N8 Ni2 123.5(6)
C15 N8 Ni2 127.8(6)
C15 N8 C13 108.6(7)
C18 N9 H9 125.3
C19 N9 H9 125.3
C19 N9 C18 109.5(9)
C17 N10 Ni2 124.4(6)
C19 N10 Ni2 129.2(7)
C19 N10 C17 106.4(8)
N4 C5 H5A 127.0
C6 C5 N4 106.0(9)
C6 C5 H5A 127.0
N3 C6 C5 108.0(9)
N3 C6 H6 126.0
C5 C6 H6 126.0
N3 C7 C8 123.3(8)
N4 C7 N3 109.4(9)
N4 C7 C8 127.2(8)
C7 C8 H8A 109.5
C7 C8 H8B 109.5
C7 C8 H8C 109.5
H8A C8 H8B 109.5
H8A C8 H8C 109.5
H8B C8 H8C 109.5
N6 C9 H9A 126.3
C10 C9 N6 107.3(9)
C10 C9 H9A 126.3
N5 C10 H10 126.5
C9 C10 N5 107.1(10)
C9 C10 H10 126.5
N5 C11 C12 124.2(10)
N6 C11 N5 108.3(9)
N6 C11 C12 127.5(10)
C11 C12 H12A 109.5
C11 C12 H12B 109.5
C11 C12 H12C 109.5
H12A C12 H12B 109.5
H12A C12 H12C 109.5
H12B C12 H12C 109.5
N8 C13 H13 126.3
C14 C13 N8 107.3(8)
C14 C13 H13 126.3
N7 C14 C13 105.1(8)
N7 C14 H14 127.4
C13 C14 H14 127.4
N7 C15 C16 123.3(8)
N8 C15 N7 109.2(8)
N8 C15 C16 127.5(8)
C15 C16 H16A 109.5
C15 C16 H16B 109.5
C15 C16 H16C 109.5
H16A C16 H16B 109.5
H16A C16 H16C 109.5
H16B C16 H16C 109.5
N10 C17 H17 125.1
C18 C17 N10 109.9(9)
C18 C17 H17 125.1
N9 C18 H18 127.6
C17 C18 N9 104.8(9)
C17 C18 H18 127.6
N9 C19 C20 123.5(9)
N10 C19 N9 109.4(9)
N10 C19 C20 126.8(9)
C19 C20 H20A 109.5
C19 C20 H20B 109.5
C19 C20 H20C 109.5
H20A C20 H20B 109.5
H20A C20 H20C 109.5
H20B C20 H20C 109.5
C21 N11 H11 124.1
C23 N11 H11 124.1
C23 N11 C21 111.7(9)
C22 N12 H12 124.5
C23 N12 H12 124.5
C23 N12 C22 111.1(8)
N11 C21 H21 127.0
C22 C21 N11 106.0(9)
C22 C21 H21 127.0
N12 C22 H22 127.1
C21 C22 N12 105.7(9)
C21 C22 H22 127.1
N11 C23 N12 105.4(9)
N11 C23 C24 128.6(9)
N12 C23 C24 126.0(8)
C23 C24 H24A 109.5
C23 C24 H24B 109.5
C23 C24 H24C 109.5
H24A C24 H24B 109.5
H24A C24 H24C 109.5
H24B C24 H24C 109.5

loop_
_geom_bond_atom_site_label_1
_geom_bond_atom_site_label_2
_geom_bond_distance
W1 O1 1.766(6)
W1 O2 1.896(6)
W1 O3 1.724(7)
W1 O4 1.970(7)
W1 O7 2.045(6)
W1 O13 2.341(6)
W2 O2 1.925(6)
W2 O25 1.963(6)
W2 O29 2.053(5)
W2 O30 1.732(7)
W2 O31 1.754(6)
W2 O32 2.335(5)
W3 O15 1.718(6)
W3 O20 1.937(6)
W3 O22 1.883(6)
W3 O25 1.891(6)
W3 O26 1.951(5)
W3 O32 2.339(5)
W4 O10 1.920(6)
W4 O18 1.722(6)
W4 O26 1.890(6)
W4 O28 1.917(6)
W4 O29 1.864(6)
W4 O32 2.380(5)
W5 O7 1.876(6)
W5 O8 1.926(7)
W5 O9 1.711(6)
W5 O10 1.893(6)
W5 O11 1.924(7)
W5 O13 2.370(5)
W6 O11 1.917(7)
W6 O17 1.717(6)
W6 O19 1.886(6)
W6 O28 1.899(6)
W6 O34 2.352(5)
W6 O38 1.915(7)
W7 O16 1.727(7)
W7 O19 1.960(6)
W7 O20 1.899(6)
W7 O21 1.828(5)
W7 O27 1.956(6)
W7 O34 2.349(6)
W8 O12 1.932(7)
W8 O27 1.922(7)
W8 O34 2.337(6)
W8 O36 1.832(6)
W8 O37 1.722(8)
W8 O38 1.971(6)
W9 O4 1.910(7)
W9 O5 1.859(6)
W9 O6 1.722(7)
W9 O8 1.947(6)
W9 O12 1.903(7)
W9 O13 2.325(6)
W10 O5 1.962(6)
W10 O24 1.929(6)
W10 O33 2.310(5)
W10 O35 1.735(7)
W10 O36 2.039(6)
W10 O39 1.774(6)
W11 O14 1.723(6)
W11 O21 2.024(6)
W11 O22 1.934(6)
W11 O23 1.775(6)
W11 O24 1.938(6)
W11 O33 2.340(5)
Ni1 O1 2.007(6)
Ni1 O23 2.043(6)
Ni1 O31 1.993(6)
Ni1 O33 2.208(5)
Ni1 O39 2.047(7)
Ni1 N1 2.006(9)
Si1 O13 1.636(6)
Si1 O32 1.626(6)
Si1 O33 1.622(5)
Si1 O34 1.632(6)
N1 C1 1.281(14)
N1 C2 1.439(17)
N2 H2 0.8800
N2 C1 1.341(16)
N2 C3 1.360(17)
C1 C4 1.457(18)
C2 H2A 0.9500
C2 C3 1.290(15)
C3 H3 0.9500
C4 H4A 0.9800
C4 H4B 0.9800
C4 H4C 0.9800
Ni2 N4 1.891(7)
Ni2 N6 1.910(8)
Ni2 N8 1.903(7)
Ni2 N10 1.905(7)
N3 H3A 0.8800
N3 C6 1.331(14)
N3 C7 1.339(12)
N4 C5 1.399(13)
N4 C7 1.333(11)
N5 H5 0.8800
N5 C10 1.372(14)
N5 C11 1.340(13)
N6 C9 1.431(12)
N6 C11 1.309(12)
N7 H7 0.8800
N7 C14 1.380(12)
N7 C15 1.339(11)
N8 C13 1.393(12)
N8 C15 1.306(10)
N9 H9 0.8800
N9 C18 1.361(13)
N9 C19 1.315(12)
N10 C17 1.361(12)
N10 C19 1.311(11)
C5 H5A 0.9500
C5 C6 1.382(13)
C6 H6 0.9500
C7 C8 1.453(13)
C8 H8A 0.9800
C8 H8B 0.9800
C8 H8C 0.9800
C9 H9A 0.9500
C9 C10 1.316(13)
C10 H10 0.9500
C11 C12 1.392(15)
C12 H12A 0.9800
C12 H12B 0.9800
C12 H12C 0.9800
C13 H13 0.9500
C13 C14 1.381(11)
C14 H14 0.9500
C15 C16 1.453(13)
C16 H16A 0.9800
C16 H16B 0.9800
C16 H16C 0.9800
C17 H17 0.9500
C17 C18 1.333(13)
C18 H18 0.9500
C19 C20 1.468(14)
C20 H20A 0.9800
C20 H20B 0.9800
C20 H20C 0.9800
N11 H11 0.8800
N11 C21 1.362(13)
N11 C23 1.317(11)
N12 H12 0.8800
N12 C22 1.373(12)
N12 C23 1.324(12)
C21 H21 0.9500
C21 C22 1.352(14)
C22 H22 0.9500
C23 C24 1.452(14)
C24 H24A 0.9800
C24 H24B 0.9800
C24 H24C 0.9800

loop_
_platon_squeeze_void_nr
_platon_squeeze_void_average_x
_platon_squeeze_void_average_y
_platon_squeeze_void_average_z
_platon_squeeze_void_volume
_platon_squeeze_void_count_electrons
_platon_squeeze_void_content
1 0.000 0.000 -0.003 9153 2529 ' '
2 0.333 0.667 0.768 9146 2529 ' '
3 0.667 0.333 0.435 9144 2528 ' '
